data_2219626
loop_
_publ_author_name
'Li, Shao-Hua'
'Li, Gang'
'Huang, Hui-Ming'
'Tu, Guo-Gang'
'Liu, Cheng-Mei'

_publ_section_title (2<i>R</i>)-2-Cinnamoylamino-<i>N</i>-[5-(4-methoxyphenyl)-1,3,4-thiadiazol-2-yl]propanamide
_journal_coeditor_code IM2079
_journal_issue 10
_journal_name_full 'Acta Crystallographica Section E'
_journal_page_first o1887
_journal_paper_doi 10.1107/S1600536808027803
_journal_volume 64
_journal_year 2008
_chemical_formula_iupac 'C21 H20 N4 O3 S'
_chemical_formula_moiety 'C21 H20 N4 O3 S'
_chemical_formula_sum 'C21 H20 N4 O3 S'
_chemical_formula_weight 408.48
_chemical_melting_point 450
_chemical_name_systematic
;
(2<i>R</i>)-2-Cinnamoylamino-<i>N</i>-[5-(4-methoxyphenyl)
-1,3,4-thiadiazol-2-yl]propanamide
;
_space_group_IT_number 1
_symmetry_cell_setting triclinic
_symmetry_space_group_name_Hall 'P 1'
_symmetry_space_group_name_H-M 'P 1'
_atom_sites_solution_hydrogens geom
_atom_sites_solution_primary direct
_atom_sites_solution_secondary difmap
_audit_creation_method SHELXL-97
_cell_angle_alpha 79.587(4)
_cell_angle_beta 83.253(4)
_cell_angle_gamma 65.458(4)
_cell_formula_units_Z 2
_cell_length_a 9.082(3)
_cell_length_b 9.849(3)
_cell_length_c 13.644(4)
_cell_measurement_reflns_used 2616
_cell_measurement_temperature 296(2)
_cell_measurement_theta_max 25.0
_cell_measurement_theta_min 2.3
_cell_volume 1090.7(6)
_computing_cell_refinement 'APEX2 (Bruker, 2004)'
_computing_data_collection 'APEX2 (Bruker, 2004)'
_computing_data_reduction 'APEX2 (Bruker, 2004)'
_computing_molecular_graphics 'APEX2 (Bruker, 2004)'
_computing_publication_material 'APEX2 (Bruker, 2004) and publCIF (Westrip, 2008)'
_computing_structure_refinement 'SHELXL97 (Sheldrick, 2008)'
_computing_structure_solution 'SHELXS97 (Sheldrick, 2008)'
_diffrn_ambient_temperature 296(2)
_diffrn_measured_fraction_theta_full 0.921
_diffrn_measured_fraction_theta_max 0.984
_diffrn_measurement_device_type 'Bruker APEXII CCD area-detector'
_diffrn_measurement_method 'phi and omega scans'
_diffrn_radiation_monochromator graphite
_diffrn_radiation_source 'fine-focus sealed tube'
_diffrn_radiation_type MoK\a
_diffrn_radiation_wavelength 0.71073
_diffrn_reflns_av_R_equivalents 0.0218
_diffrn_reflns_av_sigmaI/netI 0.0409
_diffrn_reflns_limit_h_max 10
_diffrn_reflns_limit_h_min -10
_diffrn_reflns_limit_k_max 11
_diffrn_reflns_limit_k_min -11
_diffrn_reflns_limit_l_max 16
_diffrn_reflns_limit_l_min -16
_diffrn_reflns_number 6219
_diffrn_reflns_theta_full 25.00
_diffrn_reflns_theta_max 25.00
_diffrn_reflns_theta_min 2.30
_exptl_absorpt_coefficient_mu 0.176
_exptl_absorpt_correction_type none
_exptl_crystal_colour colourles
_exptl_crystal_density_diffrn 1.244
_exptl_crystal_density_method 'not measured'
_exptl_crystal_description bolck
_exptl_crystal_F_000 428
_exptl_crystal_size_max 0.35
_exptl_crystal_size_mid 0.245
_exptl_crystal_size_min 0.055
_refine_diff_density_max 0.204
_refine_diff_density_min -0.175
_refine_ls_extinction_method none
_refine_ls_goodness_of_fit_ref 0.939
_refine_ls_hydrogen_treatment constr
_refine_ls_matrix_type full
_refine_ls_number_parameters 528
_refine_ls_number_reflns 3553
_refine_ls_number_restraints 3
_refine_ls_restrained_S_all 0.938
_refine_ls_R_factor_all 0.0492
_refine_ls_R_factor_gt 0.0382
_refine_ls_shift/su_max 0.000
_refine_ls_shift/su_mean 0.000
_refine_ls_structure_factor_coef Fsqd
_refine_ls_weighting_details 'calc w=1/[\s^2^(Fo^2^)+(0.0648P)^2^+0.0000P] where P=(Fo^2^+2Fc^2^)/3'
_refine_ls_weighting_scheme calc
_refine_ls_wR_factor_gt 0.0929
_refine_ls_wR_factor_ref 0.0970
_reflns_number_gt 2735
_reflns_number_total 3553
_reflns_threshold_expression >2sigma(I)
_cod_data_source_file im2079.cif
_cod_data_source_block I
_cod_original_cell_volume 1090.8(5)
_cod_database_code 2219626
_cod_database_fobs_code 2219626

loop_
_symmetry_equiv_pos_as_xyz
'x, y, z'

loop_
_atom_site_type_symbol
_atom_site_label
_atom_site_fract_x
_atom_site_fract_y
_atom_site_fract_z
_atom_site_U_iso_or_equiv
_atom_site_adp_type
_atom_site_calc_flag
_atom_site_refinement_flags
_atom_site_occupancy
_atom_site_disorder_assembly
_atom_site_disorder_group
C C1 -1.0057(8) 0.2529(9) 0.5939(8) 0.166(4) Uani d . 1 A 4
H H1A -0.9914 0.3381 0.6089 0.249 Uiso calc R 1 A 4
H H1B -1.0630 0.2174 0.6489 0.249 Uiso calc R 1 A 4
H H1C -1.0669 0.2824 0.5351 0.249 Uiso calc R 1 A 4
C C2 -0.7380(5) 0.1750(6) 0.5178(4) 0.0752(13) Uani d . 1 A 4
C C3 -0.7671(6) 0.3158(6) 0.4658(4) 0.0792(15) Uani d . 1 A 4
H H3 -0.8694 0.3938 0.4689 0.095 Uiso calc R 1 A 4
C C4 -0.6419(5) 0.3393(5) 0.4090(4) 0.0699(12) Uani d . 1 A 4
H H4 -0.6612 0.4347 0.3736 0.084 Uiso calc R 1 A 4
C C5 -0.4885(5) 0.2259(5) 0.4028(3) 0.0527(10) Uani d . 1 A 4
C C6 -0.4629(5) 0.0841(5) 0.4548(3) 0.0623(11) Uani d . 1 A 4
H H6 -0.3611 0.0056 0.4508 0.075 Uiso calc R 1 A 4
C C7 -0.5874(6) 0.0576(6) 0.5131(4) 0.0764(13) Uani d . 1 A 4
H H7 -0.5694 -0.0377 0.5483 0.092 Uiso calc R 1 A 4
C C8 -0.3565(5) 0.2565(5) 0.3439(3) 0.0534(10) Uani d . 1 A 4
C C9 -0.1214(5) 0.2590(5) 0.2508(3) 0.0532(10) Uani d . 1 A 4
C C10 0.1343(5) 0.1053(4) 0.1705(3) 0.0510(10) Uani d . 1 A 4
C C11 0.2964(5) 0.1100(5) 0.1366(3) 0.0565(10) Uani d . 1 A 4
H H11 0.2780 0.2140 0.1076 0.068 Uiso calc R 1 A 4
C C12 0.3982(6) 0.0670(7) 0.2263(4) 0.0879(16) Uani d . 1 A 4
H H12A 0.4259 -0.0374 0.2523 0.132 Uiso calc R 1 A 4
H H12B 0.3379 0.1281 0.2767 0.132 Uiso calc R 1 A 4
H H12C 0.4954 0.0831 0.2068 0.132 Uiso calc R 1 A 4
C C13 0.4459(4) 0.0663(4) -0.0225(3) 0.0483(9) Uani d . 1 A 4
C C14 0.5593(5) -0.0498(5) -0.0819(3) 0.0544(10) Uani d . 1 A 4
H H14 0.5798 -0.1511 -0.0612 0.065 Uiso calc R 1 A 4
C C15 0.6316(5) -0.0082(5) -0.1650(3) 0.0589(10) Uani d . 1 A 4
H H15 0.5954 0.0950 -0.1866 0.071 Uiso calc R 1 A 4
C C16 0.7605(5) -0.1055(5) -0.2260(3) 0.0609(11) Uani d . 1 A 4
C C17 0.8502(6) -0.2567(6) -0.1942(4) 0.0853(15) Uani d . 1 A 4
H H17 0.8253 -0.3019 -0.1323 0.102 Uiso calc R 1 A 4
C C18 0.9750(7) -0.3400(7) -0.2534(5) 0.106(2) Uani d . 1 A 4
H H18 1.0335 -0.4416 -0.2305 0.128 Uiso calc R 1 A 4
C C19 1.0168(7) -0.2809(8) -0.3434(5) 0.0972(18) Uani d . 1 A 4
H H19 1.1035 -0.3401 -0.3816 0.117 Uiso calc R 1 A 4
C C20 0.9305(7) -0.1341(8) -0.3774(4) 0.0917(17) Uani d . 1 A 4
H H20 0.9566 -0.0923 -0.4401 0.110 Uiso calc R 1 A 4
C C21 0.8028(6) -0.0446(6) -0.3194(3) 0.0773(14) Uani d . 1 A 4
H H21 0.7454 0.0567 -0.3433 0.093 Uiso calc R 1 A 4
C C22 1.1903(8) -0.0712(8) -0.1755(6) 0.115(2) Uani d . 1 B 4
H H22A 1.1687 -0.1288 -0.1153 0.173 Uiso calc R 1 B 4
H H22B 1.2980 -0.1256 -0.2015 0.173 Uiso calc R 1 B 4
H H22C 1.1135 -0.0544 -0.2238 0.173 Uiso calc R 1 B 4
C C23 1.0387(5) 0.1557(6) -0.1050(4) 0.0679(12) Uani d . 1 B 4
C C24 1.0413(5) 0.2832(6) -0.0771(4) 0.0708(13) Uani d . 1 B 4
H H24 1.1329 0.3043 -0.0914 0.085 Uiso calc R 1 B 4
C C25 0.9095(5) 0.3767(5) -0.0289(4) 0.0643(11) Uani d . 1 B 4
H H25 0.9130 0.4609 -0.0092 0.077 Uiso calc R 1 B 4
C C26 0.7698(5) 0.3508(5) -0.0081(3) 0.0543(10) Uani d . 1 B 4
C C27 0.7702(5) 0.2255(5) -0.0358(4) 0.0681(12) Uani d . 1 B 4
H H27 0.6773 0.2062 -0.0227 0.082 Uiso calc R 1 B 4
C C28 0.9036(6) 0.1251(6) -0.0830(4) 0.0763(13) Uani d . 1 B 4
H H28 0.9016 0.0383 -0.0994 0.092 Uiso calc R 1 B 4
C C29 0.6258(5) 0.4600(4) 0.0389(3) 0.0537(10) Uani d . 1 B 4
C C30 0.3751(5) 0.6067(5) 0.1151(3) 0.0549(10) Uani d . 1 B 4
C C31 0.1097(5) 0.6158(4) 0.1795(3) 0.0488(9) Uani d . 1 B 4
C C32 -0.0580(5) 0.7268(4) 0.2076(3) 0.0519(10) Uani d . 1 B 4
H H32 -0.0476 0.8095 0.2325 0.062 Uiso calc R 1 B 4
C C33 -0.1544(6) 0.7907(6) 0.1143(4) 0.0846(15) Uani d . 1 B 4
H H33A -0.1650 0.7107 0.0887 0.127 Uiso calc R 1 B 4
H H33B -0.0993 0.8378 0.0648 0.127 Uiso calc R 1 B 4
H H33C -0.2601 0.8641 0.1301 0.127 Uiso calc R 1 B 4
C C34 -0.1692(5) 0.6921(5) 0.3768(3) 0.0572(10) Uani d . 1 B 4
C C35 -0.2660(5) 0.6200(5) 0.4430(3) 0.0636(11) Uani d . 1 B 4
H H35 -0.3026 0.5591 0.4171 0.076 Uiso calc R 1 B 4
C C36 -0.3019(5) 0.6389(5) 0.5363(3) 0.0638(11) Uani d . 1 B 4
H H36 -0.2649 0.7022 0.5589 0.077 Uiso calc R 1 B 4
C C37 -0.3926(5) 0.5732(5) 0.6091(3) 0.0626(11) Uani d . 1 B 4
C C38 -0.4185(7) 0.6053(7) 0.7051(4) 0.0899(16) Uani d . 1 B 4
H H38 -0.3807 0.6716 0.7228 0.108 Uiso calc R 1 B 4
C C39 -0.5020(8) 0.5383(9) 0.7766(4) 0.105(2) Uani d . 1 B 4
H H39 -0.5189 0.5604 0.8415 0.126 Uiso calc R 1 B 4
C C40 -0.5591(7) 0.4401(7) 0.7516(5) 0.0953(18) Uani d . 1 B 4
H H40 -0.6158 0.3970 0.7988 0.114 Uiso calc R 1 B 4
C C41 -0.5316(8) 0.4077(7) 0.6580(5) 0.0948(17) Uani d . 1 B 4
H H41 -0.5690 0.3408 0.6408 0.114 Uiso calc R 1 B 4
C C42 -0.4493(6) 0.4714(6) 0.5874(4) 0.0807(14) Uani d . 1 B 4
H H42 -0.4310 0.4459 0.5233 0.097 Uiso calc R 1 B 4
N N1 -0.3581(4) 0.3920(4) 0.3237(3) 0.0643(9) Uani d . 1 A 4
N N2 -0.2200(4) 0.3929(4) 0.2696(3) 0.0641(9) Uani d . 1 A 4
N N3 0.0283(4) 0.2369(4) 0.2044(2) 0.0555(8) Uani d . 1 A 4
H H3A 0.0578 0.3109 0.1960 0.067 Uiso calc R 1 A 4
N N4 0.3805(4) 0.0138(4) 0.0618(2) 0.0556(8) Uani d . 1 A 4
H H4A 0.3890 -0.0778 0.0710 0.067 Uiso calc R 1 A 4
N N5 0.6130(4) 0.5942(4) 0.0479(3) 0.0669(10) Uani d . 1 B 4
N N6 0.4668(4) 0.6790(4) 0.0918(3) 0.0668(10) Uani d . 1 B 4
N N7 0.2200(4) 0.6771(4) 0.1557(3) 0.0567(8) Uani d . 1 B 4
H H7A 0.1911 0.7681 0.1667 0.068 Uiso calc R 1 B 4
N N8 -0.1393(4) 0.6583(4) 0.2839(3) 0.0603(9) Uani d . 1 B 4
H H8 -0.1699 0.5930 0.2693 0.072 Uiso calc R 1 B 4
O O1 0.1002(3) -0.0005(3) 0.1732(2) 0.0627(8) Uani d . 1 A 4
O O2 0.4184(3) 0.2007(3) -0.0448(2) 0.0634(7) Uani d . 1 A 4
O O4 0.1420(3) 0.4837(3) 0.1726(2) 0.0652(8) Uani d . 1 B 4
O O5 -0.1232(5) 0.7795(4) 0.4039(2) 0.0849(10) Uani d . 1 B 4
O O3 -0.8515(5) 0.1357(5) 0.5771(4) 0.1156(15) Uani d . 1 A 4
O O6 1.1766(4) 0.0707(4) -0.1543(3) 0.0913(11) Uani d . 1 B 4
S S1 -0.18753(12) 0.11853(11) 0.29467(8) 0.0607(3) Uani d . 1 A 4
S S2 0.45630(12) 0.42627(11) 0.08513(8) 0.0581(3) Uani d . 1 B 4

loop_
_atom_site_aniso_label
_atom_site_aniso_U_11
_atom_site_aniso_U_22
_atom_site_aniso_U_33
_atom_site_aniso_U_12
_atom_site_aniso_U_13
_atom_site_aniso_U_23
C1 0.080(4) 0.109(6) 0.259(10) -0.022(4) 0.080(6) 0.002(6)
C2 0.050(3) 0.069(3) 0.102(3) -0.025(2) 0.016(2) -0.012(3)
C3 0.051(3) 0.057(3) 0.119(4) -0.020(2) 0.010(3) -0.001(3)
C4 0.062(3) 0.054(3) 0.090(3) -0.023(2) 0.012(2) -0.009(2)
C5 0.051(2) 0.052(2) 0.062(2) -0.027(2) 0.0095(18) -0.0178(19)
C6 0.053(2) 0.052(2) 0.076(3) -0.018(2) 0.011(2) -0.013(2)
C7 0.065(3) 0.064(3) 0.093(3) -0.028(2) 0.014(2) -0.001(2)
C8 0.056(2) 0.057(3) 0.058(2) -0.033(2) 0.0139(18) -0.0210(19)
C9 0.060(2) 0.052(2) 0.059(2) -0.033(2) 0.0153(18) -0.0218(18)
C10 0.060(2) 0.042(2) 0.057(2) -0.029(2) 0.0127(19) -0.0136(18)
C11 0.063(2) 0.049(2) 0.068(3) -0.033(2) 0.019(2) -0.023(2)
C12 0.074(3) 0.113(5) 0.086(4) -0.040(3) 0.009(3) -0.039(3)
C13 0.048(2) 0.047(2) 0.056(2) -0.0267(19) 0.0089(17) -0.0127(18)
C14 0.049(2) 0.052(2) 0.065(3) -0.0241(19) 0.0119(19) -0.0139(19)
C15 0.054(2) 0.059(3) 0.067(3) -0.027(2) 0.0130(19) -0.015(2)
C16 0.058(2) 0.067(3) 0.060(2) -0.027(2) 0.0108(19) -0.020(2)
C17 0.082(3) 0.079(4) 0.075(3) -0.020(3) 0.022(3) -0.011(3)
C18 0.091(4) 0.089(4) 0.104(4) -0.010(3) 0.036(3) -0.020(3)
C19 0.084(4) 0.097(5) 0.096(4) -0.022(3) 0.030(3) -0.036(3)
C20 0.094(4) 0.114(5) 0.067(3) -0.045(4) 0.033(3) -0.029(3)
C21 0.071(3) 0.082(3) 0.070(3) -0.028(3) 0.023(2) -0.012(2)
C22 0.077(4) 0.108(5) 0.150(6) -0.013(3) 0.020(4) -0.066(4)
C23 0.053(2) 0.066(3) 0.077(3) -0.015(2) 0.006(2) -0.018(2)
C24 0.050(3) 0.067(3) 0.096(3) -0.029(2) 0.013(2) -0.010(3)
C25 0.053(2) 0.050(2) 0.095(3) -0.025(2) 0.007(2) -0.018(2)
C26 0.046(2) 0.048(2) 0.070(3) -0.0207(19) 0.0022(19) -0.011(2)
C27 0.051(2) 0.060(3) 0.096(3) -0.024(2) 0.009(2) -0.021(2)
C28 0.058(3) 0.072(3) 0.105(4) -0.024(2) 0.012(2) -0.042(3)
C29 0.047(2) 0.047(2) 0.069(2) -0.0249(19) 0.0118(18) -0.0095(19)
C30 0.057(2) 0.043(2) 0.069(2) -0.026(2) 0.0072(19) -0.0100(18)
C31 0.058(2) 0.039(2) 0.057(2) -0.0277(19) 0.0127(18) -0.0125(17)
C32 0.050(2) 0.038(2) 0.074(3) -0.0247(18) 0.0155(19) -0.0167(18)
C33 0.066(3) 0.076(3) 0.099(4) -0.024(3) 0.005(3) 0.001(3)
C34 0.059(2) 0.048(2) 0.069(3) -0.028(2) 0.014(2) -0.016(2)
C35 0.064(2) 0.057(3) 0.079(3) -0.034(2) 0.023(2) -0.023(2)
C36 0.069(3) 0.060(3) 0.068(3) -0.033(2) 0.011(2) -0.015(2)
C37 0.067(3) 0.061(3) 0.055(3) -0.023(2) 0.007(2) -0.006(2)
C38 0.092(4) 0.106(4) 0.069(3) -0.041(3) 0.008(3) -0.012(3)
C39 0.108(5) 0.130(6) 0.054(3) -0.035(4) 0.015(3) -0.002(3)
C40 0.089(4) 0.076(4) 0.094(4) -0.023(3) 0.020(3) 0.013(3)
C41 0.106(4) 0.088(4) 0.091(4) -0.053(3) 0.027(3) 0.001(3)
C42 0.085(3) 0.087(4) 0.072(3) -0.042(3) 0.025(3) -0.019(3)
N1 0.063(2) 0.056(2) 0.082(2) -0.0328(18) 0.0229(18) -0.0271(18)
N2 0.063(2) 0.049(2) 0.089(2) -0.0322(18) 0.0261(18) -0.0242(17)
N3 0.062(2) 0.0433(18) 0.072(2) -0.0322(16) 0.0236(16) -0.0238(15)
N4 0.0623(19) 0.0468(19) 0.065(2) -0.0313(17) 0.0236(16) -0.0196(15)
N5 0.056(2) 0.048(2) 0.101(3) -0.0282(18) 0.0176(19) -0.0173(19)
N6 0.058(2) 0.0465(19) 0.104(3) -0.0307(18) 0.0243(19) -0.0248(18)
N7 0.0534(19) 0.0418(18) 0.082(2) -0.0264(16) 0.0183(16) -0.0238(16)
N8 0.065(2) 0.055(2) 0.076(2) -0.0396(18) 0.0288(17) -0.0303(17)
O1 0.0621(17) 0.0437(17) 0.091(2) -0.0305(15) 0.0205(15) -0.0235(14)
O2 0.0660(17) 0.0498(17) 0.0777(18) -0.0317(14) 0.0192(14) -0.0115(14)
O4 0.0617(17) 0.0434(17) 0.096(2) -0.0289(14) 0.0228(15) -0.0224(15)
O5 0.117(3) 0.094(2) 0.078(2) -0.076(2) 0.0206(19) -0.0272(18)
O3 0.075(2) 0.089(3) 0.164(4) -0.037(2) 0.050(2) 0.000(3)
O6 0.0564(18) 0.097(3) 0.120(3) -0.0218(18) 0.0247(18) -0.054(2)
S1 0.0587(6) 0.0450(6) 0.0840(7) -0.0289(5) 0.0226(5) -0.0203(5)
S2 0.0546(6) 0.0436(5) 0.0817(7) -0.0264(5) 0.0176(5) -0.0201(5)

loop_
_atom_type_symbol
_atom_type_description
_atom_type_scat_dispersion_real
_atom_type_scat_dispersion_imag
_atom_type_scat_source
C C 0.0033 0.0016 'International Tables Vol C Tables 4.2.6.8 and 6.1.1.4'
H H 0.0000 0.0000 'International Tables Vol C Tables 4.2.6.8 and 6.1.1.4'
N N 0.0061 0.0033 'International Tables Vol C Tables 4.2.6.8 and 6.1.1.4'
O O 0.0106 0.0060 'International Tables Vol C Tables 4.2.6.8 and 6.1.1.4'
S S 0.1246 0.1234 'International Tables Vol C Tables 4.2.6.8 and 6.1.1.4'

loop_
_geom_angle_atom_site_label_1
_geom_angle_atom_site_label_2
_geom_angle_atom_site_label_3
_geom_angle
C3 C2 O3 124.8(4)
C3 C2 C7 121.4(4)
O3 C2 C7 113.8(4)
C2 C3 C4 118.7(4)
C2 C3 H3 120.7
C4 C3 H3 120.7
C3 C4 C5 122.2(4)
C3 C4 H4 118.9
C5 C4 H4 118.9
C4 C5 C6 118.0(4)
C4 C5 C8 120.6(4)
C6 C5 C8 121.4(4)
C5 C6 C7 120.9(4)
C5 C6 H6 119.5
C7 C6 H6 119.5
C2 C7 C6 118.8(4)
C2 C7 H7 120.6
C6 C7 H7 120.6
N1 C8 C5 122.2(4)
N1 C8 S1 114.3(3)
C5 C8 S1 123.5(3)
N2 C9 N3 119.9(3)
N2 C9 S1 115.2(3)
N3 C9 S1 124.8(3)
O1 C10 N3 122.5(3)
O1 C10 C11 125.7(4)
N3 C10 C11 111.7(3)
N4 C11 C10 112.7(3)
N4 C11 C12 110.7(4)
C10 C11 C12 109.0(3)
N4 C11 H11 108.1
C10 C11 H11 108.1
C12 C11 H11 108.1
O2 C13 N4 121.6(3)
O2 C13 C14 122.8(3)
N4 C13 C14 115.4(3)
C15 C14 C13 119.4(4)
C15 C14 H14 120.3
C13 C14 H14 120.3
C14 C15 C16 127.4(4)
C14 C15 H15 116.3
C16 C15 H15 116.3
C17 C16 C21 117.2(4)
C17 C16 C15 123.3(4)
C21 C16 C15 119.4(4)
C18 C17 C16 120.2(5)
C18 C17 H17 119.9
C16 C17 H17 119.9
C19 C18 C17 122.5(6)
C19 C18 H18 118.7
C17 C18 H18 118.7
C18 C19 C20 118.8(5)
C18 C19 H19 120.6
C20 C19 H19 120.6
C19 C20 C21 120.6(5)
C19 C20 H20 119.7
C21 C20 H20 119.7
C16 C21 C20 120.5(5)
C16 C21 H21 119.7
C20 C21 H21 119.7
O6 C23 C28 125.5(5)
O6 C23 C24 114.7(4)
C28 C23 C24 119.7(4)
C25 C24 C23 119.5(4)
C25 C24 H24 120.2
C23 C24 H24 120.2
C24 C25 C26 121.9(4)
C24 C25 H25 119.0
C26 C25 H25 119.0
C27 C26 C25 117.5(4)
C27 C26 C29 122.2(4)
C25 C26 C29 120.2(4)
C26 C27 C28 122.4(4)
C26 C27 H27 118.8
C28 C27 H27 118.8
C23 C28 C27 118.9(5)
C23 C28 H28 120.6
C27 C28 H28 120.6
N5 C29 C26 122.5(3)
N5 C29 S2 113.4(3)
C26 C29 S2 124.0(3)
N6 C30 N7 120.2(4)
N6 C30 S2 115.0(3)
N7 C30 S2 124.7(3)
O4 C31 N7 122.2(4)
O4 C31 C32 123.6(3)
N7 C31 C32 114.1(3)
N8 C32 C31 112.0(3)
N8 C32 C33 110.8(3)
C31 C32 C33 108.2(4)
N8 C32 H32 108.6
C31 C32 H32 108.6
C33 C32 H32 108.6
O5 C34 N8 122.2(4)
O5 C34 C35 122.8(4)
N8 C34 C35 115.0(4)
C36 C35 C34 122.4(4)
C36 C35 H35 118.8
C34 C35 H35 118.8
C35 C36 C37 127.8(5)
C35 C36 H36 116.1
C37 C36 H36 116.1
C38 C37 C42 117.4(4)
C38 C37 C36 120.0(5)
C42 C37 C36 122.5(4)
C37 C38 C39 120.1(6)
C37 C38 H38 119.9
C39 C38 H38 119.9
C40 C39 C38 120.7(6)
C40 C39 H39 119.7
C38 C39 H39 119.7
C41 C40 C39 119.0(5)
C41 C40 H40 120.5
C39 C40 H40 120.5
C40 C41 C42 121.1(6)
C40 C41 H41 119.4
C42 C41 H41 119.4
C41 C42 C37 121.7(5)
C41 C42 H42 119.2
C37 C42 H42 119.2
C8 N1 N2 112.0(3)
C9 N2 N1 112.1(3)
C9 N3 C10 124.9(3)
C9 N3 H3A 117.6
C10 N3 H3A 117.6
C13 N4 C11 120.7(3)
C13 N4 H4A 119.7
C11 N4 H4A 119.7
C29 N5 N6 112.9(3)
C30 N6 N5 112.2(3)
C31 N7 C30 126.0(3)
C31 N7 H7A 117.0
C30 N7 H7A 117.0
C34 N8 C32 122.6(3)
C34 N8 H8 118.7
C32 N8 H8 118.7
C2 O3 C1 117.5(5)
C23 O6 C22 117.9(4)
C9 S1 C8 86.3(2)
C30 S2 C29 86.49(19)

loop_
_geom_bond_atom_site_label_1
_geom_bond_atom_site_label_2
_geom_bond_distance
C1 O3 1.423(7)
C1 H1A 0.9600
C1 H1B 0.9600
C1 H1C 0.9600
C2 C3 1.371(7)
C2 O3 1.375(5)
C2 C7 1.380(7)
C3 C4 1.376(6)
C3 H3 0.9300
C4 C5 1.382(6)
C4 H4 0.9300
C5 C6 1.385(6)
C5 C8 1.470(5)
C6 C7 1.392(6)
C6 H6 0.9300
C7 H7 0.9300
C8 N1 1.307(5)
C8 S1 1.734(4)
C9 N2 1.302(5)
C9 N3 1.378(5)
C9 S1 1.715(4)
C10 O1 1.198(4)
C10 N3 1.378(5)
C10 C11 1.507(5)
C11 N4 1.445(5)
C11 C12 1.511(7)
C11 H11 0.9800
C12 H12A 0.9600
C12 H12B 0.9600
C12 H12C 0.9600
C13 O2 1.227(4)
C13 N4 1.349(5)
C13 C14 1.478(5)
C14 C15 1.330(5)
C14 H14 0.9300
C15 C16 1.452(6)
C15 H15 0.9300
C16 C17 1.383(7)
C16 C21 1.390(6)
C17 C18 1.364(7)
C17 H17 0.9300
C18 C19 1.345(8)
C18 H18 0.9300
C19 C20 1.350(8)
C19 H19 0.9300
C20 C21 1.391(7)
C20 H20 0.9300
C21 H21 0.9300
C22 O6 1.430(8)
C22 H22A 0.9600
C22 H22B 0.9600
C22 H22C 0.9600
C23 O6 1.362(5)
C23 C28 1.369(7)
C23 C24 1.387(7)
C24 C25 1.353(6)
C24 H24 0.9300
C25 C26 1.384(6)
C25 H25 0.9300
C26 C27 1.353(6)
C26 C29 1.471(6)
C27 C28 1.382(6)
C27 H27 0.9300
C28 H28 0.9300
C29 N5 1.305(5)
C29 S2 1.732(4)
C30 N6 1.284(5)
C30 N7 1.384(5)
C30 S2 1.724(4)
C31 O4 1.228(4)
C31 N7 1.353(5)
C31 C32 1.514(5)
C32 N8 1.437(5)
C32 C33 1.516(7)
C32 H32 0.9800
C33 H33A 0.9600
C33 H33B 0.9600
C33 H33C 0.9600
C34 O5 1.225(5)
C34 N8 1.337(5)
C34 C35 1.481(6)
C35 C36 1.303(6)
C35 H35 0.9300
C36 C37 1.450(6)
C36 H36 0.9300
C37 C38 1.374(7)
C37 C42 1.389(7)
C38 C39 1.404(8)
C38 H38 0.9300
C39 C40 1.377(9)
C39 H39 0.9300
C40 C41 1.342(9)
C40 H40 0.9300
C41 C42 1.373(7)
C41 H41 0.9300
C42 H42 0.9300
N1 N2 1.381(5)
N3 H3A 0.8600
N4 H4A 0.8600
N5 N6 1.376(5)
N7 H7A 0.8600
N8 H8 0.8600

loop_
_geom_hbond_atom_site_label_D
_geom_hbond_atom_site_label_H
_geom_hbond_atom_site_label_A
_geom_hbond_site_symmetry_A
_geom_hbond_distance_DH
_geom_hbond_distance_HA
_geom_hbond_distance_DA
_geom_hbond_angle_DHA
N3 H3A O4 . 0.86 2.10 2.960(4) 176.9
N4 H4A N6 1_545 0.86 2.17 3.016(5) 167.5
N7 H7A O1 1_565 0.86 2.09 2.944(4) 170.9
N8 H8 N2 . 0.86 2.20 3.036(5) 164.8

loop_
_cod_related_entry_id
_cod_related_entry_database
_cod_related_entry_code
1 ChemSpider 23342463
